data_1550883
loop_
_publ_author_name
'Almeida, Renata G.'
'Carvalho, Renato'
'Nunes, Mateus P.'
'Gomes, Roberto'
'Pedrosa, Leandro'
'Simone, Carlos'
'Elumalai, Gopi'
'Geertsen, Valerie'
'Gravel, Edmond'
'Doris, Eric'
'da Silva J\'unior, Eufr\^anio N.'

_publ_section_title
;
 Carbon nanotube-ruthenium hybrid towards mild oxidation of sulfides to
 sulfones: Efficient synthesis of diverse sulfonyl compounds
;
_journal_name_full 'Catalysis Science &amp; Technology'
_journal_paper_doi 10.1039/C9CY00384C
_journal_year 2019
_chemical_formula_moiety 'C32 H29 B F2 N2 O S2'
_chemical_formula_sum 'C32 H29 B F2 N2 O S2'
_chemical_formula_weight 570.50
_chemical_name_systematic
'Carbon nanotube-ruthenium hybrids towards mild oxidation of sulfides to sulfones: Efficient synthesis of sulfonyl compounds with potential biological aplications.'
_space_group_crystal_system monoclinic
_space_group_IT_number 9
_space_group_name_Hall 'I -2ya'
_space_group_name_H-M_alt 'I 1 a 1'
_symmetry_space_group_name_Hall 'I -2ya'
_symmetry_space_group_name_H-M 'I 1 a 1'
_atom_sites_solution_hydrogens geom
_atom_sites_solution_primary dual
_audit_creation_date 2019-02-11
_audit_creation_method
;
Olex2 1.2-ac3
(compiled 2017.08.10 svn.r3458 for OlexSys, GUI svn.r5381)
;
_audit_update_record
;
2019-02-12 deposited with the CCDC.    2019-04-15 downloaded from the CCDC.
;
_cell_angle_alpha 90
_cell_angle_beta 98.631(11)
_cell_angle_gamma 90
_cell_formula_units_Z 4
_cell_length_a 18.217(3)
_cell_length_b 7.6976(8)
_cell_length_c 20.1851(17)
_cell_measurement_reflns_used 1624
_cell_measurement_temperature 293(2)
_cell_measurement_theta_max 28.9400
_cell_measurement_theta_min 3.2590
_cell_volume 2798.4(6)
_computing_cell_refinement 'CrysAlisPro 1.171.39.35c (Rigaku OD, 2017)'
_computing_data_collection 'CrysAlisPro 1.171.39.35c (Rigaku OD, 2017)'
_computing_data_reduction 'CrysAlisPro 1.171.39.35c (Rigaku OD, 2017)'
_computing_molecular_graphics 'Olex2 (Dolomanov et al., 2009)'
_computing_publication_material 'Olex2 (Dolomanov et al., 2009)'
_computing_structure_refinement 'ShelXL (Sheldrick, 2015)'
_computing_structure_solution 'ShelXT (Sheldrick, 2015)'
_diffrn_ambient_temperature 293(2)
_diffrn_detector 'CCD plate'
_diffrn_measured_fraction_theta_full 0.998
_diffrn_measured_fraction_theta_max 0.884
_diffrn_measurement_details
;
List of Runs (angles in degrees, time in seconds):

  # Type    Start    End  Width  t~exp~   \w     \q     \k     \f   Frames
#--------------------------------------------------------------------------
  1  \w    -67.00 118.00   1.00  131.51    --   27.63  54.00   0.00  185
  2  \w    -68.00 -35.00   1.00  131.51    --   27.63  54.00 120.00   33
;
_diffrn_measurement_device 'two-circle diffractometer'
_diffrn_measurement_device_type 'XtaLAB Mini (ROW)'
_diffrn_measurement_method '\w scans'
_diffrn_orient_matrix_type 'CrysAlisPro convention (1999,Acta A55,543-557)'
_diffrn_orient_matrix_UB_11 -0.0390699000
_diffrn_orient_matrix_UB_12 0.0077837000
_diffrn_orient_matrix_UB_13 -0.0090893000
_diffrn_orient_matrix_UB_21 0.0030563000
_diffrn_orient_matrix_UB_22 -0.0285300000
_diffrn_orient_matrix_UB_23 -0.0328503000
_diffrn_orient_matrix_UB_31 -0.0044425000
_diffrn_orient_matrix_UB_32 -0.0871669000
_diffrn_orient_matrix_UB_33 0.0100178000
_diffrn_radiation_monochromator graphite
_diffrn_radiation_probe x-ray
_diffrn_radiation_type MoK\a
_diffrn_radiation_wavelength 0.71073
_diffrn_reflns_av_R_equivalents 0.0320
_diffrn_reflns_av_unetI/netI 0.0541
_diffrn_reflns_Laue_measured_fraction_full 0.998
_diffrn_reflns_Laue_measured_fraction_max 0.884
_diffrn_reflns_limit_h_max 28
_diffrn_reflns_limit_h_min -6
_diffrn_reflns_limit_k_max 11
_diffrn_reflns_limit_k_min -9
_diffrn_reflns_limit_l_max 29
_diffrn_reflns_limit_l_min -28
_diffrn_reflns_number 7979
_diffrn_reflns_point_group_measured_fraction_full 0.537
_diffrn_reflns_point_group_measured_fraction_max 0.461
_diffrn_reflns_theta_full 25.242
_diffrn_reflns_theta_max 34.500
_diffrn_reflns_theta_min 2.810
_diffrn_source 'fine-focus sealed X-ray tube'
_diffrn_source_type 'Rigaku (Mo) X-ray Source'
_exptl_absorpt_coefficient_mu 0.233
_exptl_absorpt_correction_T_max 1.00000
_exptl_absorpt_correction_T_min 0.42410
_exptl_absorpt_correction_type multi-scan
_exptl_absorpt_process_details
;
CrysAlisPro 1.171.39.35c (Rigaku Oxford Diffraction, 2017)
Empirical absorption correction using spherical harmonics,
 implemented in SCALE3 ABSPACK scaling algorithm.
;
_exptl_crystal_colour 'clear light colourless'
_exptl_crystal_colour_lustre clear
_exptl_crystal_colour_modifier light
_exptl_crystal_colour_primary colourless
_exptl_crystal_density_diffrn 1.354
_exptl_crystal_description block
_exptl_crystal_F_000 1192
_exptl_crystal_size_max 0.25
_exptl_crystal_size_mid 0.2
_exptl_crystal_size_min 0.17
_refine_diff_density_max 0.655
_refine_diff_density_min -0.398
_refine_diff_density_rms 0.073
_refine_ls_abs_structure_details
;
 Classical Flack method preferred over Parsons because s.u. lower.
;
_refine_ls_abs_structure_Flack 0.04(13)
_refine_ls_extinction_method none
_refine_ls_goodness_of_fit_ref 1.013
_refine_ls_hydrogen_treatment constr
_refine_ls_matrix_type full
_refine_ls_number_parameters 366
_refine_ls_number_reflns 5467
_refine_ls_number_restraints 2
_refine_ls_restrained_S_all 1.013
_refine_ls_R_factor_all 0.1333
_refine_ls_R_factor_gt 0.0736
_refine_ls_shift/su_max 0.000
_refine_ls_shift/su_mean 0.000
_refine_ls_structure_factor_coef Fsqd
_refine_ls_weighting_details 'w=1/[\s^2^(Fo^2^)+(0.1319P)^2^] where P=(Fo^2^+2Fc^2^)/3'
_refine_ls_weighting_scheme calc
_refine_ls_wR_factor_gt 0.1863
_refine_ls_wR_factor_ref 0.2429
_reflns_Friedel_coverage 0.043
_reflns_Friedel_fraction_full 0.075
_reflns_Friedel_fraction_max 0.038
_reflns_number_gt 2881
_reflns_number_total 5467
_reflns_threshold_expression 'I > 2\s(I)'
_cod_data_source_file c9cy00384c2.cif
_cod_data_source_block ensj787
_cod_database_code 1550883
_shelx_shelxl_version_number 2017/1
_chemical_oxdiff_formula 'C32 H29 B F2 N2 O S2'
_shelx_space_group_comment
;
The symmetry employed for this shelxl refinement is uniquely defined
by the following loop, which should always be used as a source of
symmetry information in preference to the above space-group names.
They are only intended as comments.
;
_shelx_estimated_absorpt_t_max 0.961
_shelx_estimated_absorpt_t_min 0.944
_reflns_odcompleteness_completeness 99.74
_reflns_odcompleteness_iscentric 1
_reflns_odcompleteness_theta 26.32
_olex2_refinement_description
;
1. Fixed Uiso
 At 1.2 times of:
  All C(H) groups
 At 1.5 times of:
  All C(H,H,H) groups
2.a Aromatic/amide H refined with riding coordinates:
 C009(H009), C00B(H00B), C00M(H00M), C00N(H00N), C00Q(H00Q), C00R(H00R),
 C00S(H00S), C00T(H00T), C00W(H00W), C00X(H00X), C00Z(H00Z), C010(H010),
 C012(H012), C013(H013)
2.b Idealised Me refined as rotating group:
 C00G(H00A,H00C,H00D), C00I(H00E,H00F,H00G), C00Y(H00H,H00I,H00J), C011(H01A,
 H01B,H01C), C014(H01D,H01E,H01F)
;
_olex2_submission_special_instructions 'No special instructions were received'
_oxdiff_exptl_absorpt_empirical_details
;
Empirical correction (ABSPACK) includes:
- Absorption correction using spherical harmonics
- Frame scaling
;
_oxdiff_exptl_absorpt_empirical_full_max 1.763
_oxdiff_exptl_absorpt_empirical_full_min 0.686

loop_
_space_group_symop_operation_xyz
'x, y, z'
'x+1/2, -y, z'
'x+1/2, y+1/2, z+1/2'
'x+1, -y+1/2, z+1/2'

loop_
_atom_site_label
_atom_site_type_symbol
_atom_site_fract_x
_atom_site_fract_y
_atom_site_fract_z
_atom_site_U_iso_or_equiv
_atom_site_adp_type
_atom_site_occupancy
_atom_site_site_symmetry_order
_atom_site_calc_flag
_atom_site_refinement_flags_posn
S001 S 0.47257(7) 0.6615(2) 0.26152(6) 0.0600(4) Uani 1 1 d .
S002 S 0.42432(7) 0.3415(2) 0.74154(6) 0.0590(4) Uani 1 1 d .
F003 F 0.3943(3) 0.8062(4) 0.5238(2) 0.0800(11) Uani 1 1 d .
F004 F 0.3125(2) 0.6051(5) 0.47873(18) 0.0716(9) Uani 1 1 d .
C005 C 0.4874(3) 0.4800(7) 0.4454(2) 0.0427(10) Uani 1 1 d .
C006 C 0.4694(3) 0.3924(6) 0.5584(3) 0.0433(10) Uani 1 1 d .
C007 C 0.5132(3) 0.4850(7) 0.3838(2) 0.0495(12) Uani 1 1 d .
C008 C 0.4730(3) 0.6150(8) 0.3463(3) 0.0546(14) Uani 1 1 d .
C009 C 0.6864(4) 0.1158(7) 0.5040(4) 0.0625(15) Uani 1 1 d .
H009 H 0.737020 0.136837 0.506458 0.075 Uiso 1 1 calc R
N00A N 0.4326(3) 0.6079(6) 0.4453(2) 0.0507(11) Uani 1 1 d .
C00B C 0.3078(4) 0.1314(9) 0.6854(3) 0.0655(17) Uani 1 1 d .
H00B H 0.322502 0.149305 0.643793 0.079 Uiso 1 1 calc R
O00C O 0.7000(4) -0.1945(6) 0.4976(4) 0.0947(15) Uani 1 1 d .
C00D C 0.3457(3) 0.2041(8) 0.7415(3) 0.0525(13) Uani 1 1 d .
N00E N 0.4140(2) 0.5140(7) 0.5583(2) 0.0510(11) Uani 1 1 d .
C00F C 0.4814(3) 0.3073(8) 0.6203(3) 0.0511(13) Uani 1 1 d .
C00G C 0.3701(5) 0.8283(9) 0.3662(4) 0.080(2) Uani 1 1 d .
H00A H 0.380415 0.883553 0.325930 0.121 Uiso 1 1 calc GR
H00C H 0.373700 0.912182 0.401681 0.121 Uiso 1 1 calc GR
H00D H 0.320898 0.780394 0.358663 0.121 Uiso 1 1 calc GR
C00H C 0.5612(3) 0.2253(6) 0.5013(2) 0.0475(10) Uani 1 1 d .
C00I C 0.5705(4) 0.3749(11) 0.3587(3) 0.0671(17) Uani 1 1 d .
H00E H 0.617142 0.388317 0.387504 0.101 Uiso 1 1 calc GR
H00F H 0.575895 0.410179 0.314037 0.101 Uiso 1 1 calc GR
H00G H 0.555488 0.255340 0.358322 0.101 Uiso 1 1 calc GR
C00J C 0.5060(3) 0.3723(7) 0.5021(3) 0.0451(11) Uani 1 1 d .
B00K B 0.3864(4) 0.6388(8) 0.5021(3) 0.0449(13) Uani 1 1 d .
C00L C 0.4241(4) 0.6886(7) 0.3848(3) 0.0557(14) Uani 1 1 d .
C00M C 0.5839(4) -0.0794(8) 0.4946(3) 0.0687(15) Uani 1 1 d .
H00M H 0.565429 -0.192126 0.490337 0.082 Uiso 1 1 calc R
C00N C 0.5363(4) 0.0574(8) 0.4968(3) 0.0645(14) Uani 1 1 d .
H00N H 0.485791 0.035720 0.495185 0.077 Uiso 1 1 calc R
C00O C 0.4289(3) 0.3804(8) 0.6571(3) 0.0513(13) Uani 1 1 d .
C00P C 0.3882(3) 0.5089(8) 0.6189(3) 0.0528(13) Uani 1 1 d .
C00Q C 0.2254(4) -0.0049(12) 0.7519(4) 0.082(2) Uani 1 1 d .
H00Q H 0.184392 -0.074251 0.755443 0.099 Uiso 1 1 calc R
C00R C 0.2457(4) 0.0286(10) 0.6919(4) 0.079(2) Uani 1 1 d .
H00R H 0.217825 -0.017727 0.653597 0.095 Uiso 1 1 calc R
C00S C 0.6360(3) 0.2558(8) 0.5056(3) 0.0560(12) Uani 1 1 d .
H00S H 0.653755 0.369105 0.509673 0.067 Uiso 1 1 calc R
C00T C 0.5715(5) 0.8188(11) 0.1959(4) 0.077(2) Uani 1 1 d .
H00T H 0.543389 0.771731 0.157899 0.092 Uiso 1 1 calc R
C00U C 0.6596(4) -0.0502(8) 0.4986(3) 0.0634(14) Uani 1 1 d .
C00V C 0.5519(3) 0.7904(8) 0.2597(3) 0.0518(13) Uani 1 1 d .
C00W C 0.3255(4) 0.1734(8) 0.8034(3) 0.0581(14) Uani 1 1 d .
H00W H 0.351272 0.224727 0.841735 0.070 Uiso 1 1 calc R
C00X C 0.6336(5) 0.9186(10) 0.1911(5) 0.087(2) Uani 1 1 d .
H00X H 0.647956 0.935551 0.149281 0.105 Uiso 1 1 calc R
C00Y C 0.3289(4) 0.6173(11) 0.6369(3) 0.0715(18) Uani 1 1 d .
H00H H 0.334188 0.733347 0.620825 0.107 Uiso 1 1 calc GR
H00I H 0.331608 0.619264 0.684770 0.107 Uiso 1 1 calc GR
H00J H 0.281799 0.570942 0.617056 0.107 Uiso 1 1 calc GR
C00Z C 0.6534(5) 0.9676(11) 0.3081(4) 0.084(2) Uani 1 1 d .
H00Z H 0.679698 1.020130 0.345864 0.101 Uiso 1 1 calc R
C010 C 0.2663(4) 0.0647(12) 0.8074(4) 0.083(2) Uani 1 1 d .
H010 H 0.253852 0.038275 0.849266 0.100 Uiso 1 1 calc R
C011 C 0.5375(5) 0.1740(9) 0.6458(4) 0.0735(18) Uani 1 1 d .
H01A H 0.516723 0.060257 0.636877 0.110 Uiso 1 1 calc GR
H01B H 0.551723 0.188620 0.693196 0.110 Uiso 1 1 calc GR
H01C H 0.580374 0.186918 0.623743 0.110 Uiso 1 1 calc GR
C012 C 0.5946(4) 0.8669(10) 0.3149(4) 0.0676(17) Uani 1 1 d .
H012 H 0.582350 0.847962 0.357398 0.081 Uiso 1 1 calc R
C013 C 0.6754(5) 0.9947(13) 0.2474(5) 0.086(2) Uani 1 1 d .
H013 H 0.716973 1.061873 0.243483 0.104 Uiso 1 1 calc R
C014 C 0.7784(6) -0.1689(14) 0.4901(5) 0.113(3) Uani 1 1 d .
H01D H 0.781283 -0.115490 0.447627 0.170 Uiso 1 1 calc GR
H01E H 0.803163 -0.279309 0.492398 0.170 Uiso 1 1 calc GR
H01F H 0.801815 -0.095313 0.525488 0.170 Uiso 1 1 calc GR

loop_
_atom_site_aniso_label
_atom_site_aniso_U_11
_atom_site_aniso_U_22
_atom_site_aniso_U_33
_atom_site_aniso_U_23
_atom_site_aniso_U_13
_atom_site_aniso_U_12
S001 0.0719(9) 0.0717(9) 0.0392(6) 0.0008(6) 0.0174(6) -0.0103(7)
S002 0.0708(9) 0.0738(10) 0.0355(6) -0.0007(6) 0.0181(5) -0.0121(7)
F003 0.116(3) 0.0529(18) 0.082(2) -0.0016(17) 0.051(2) 0.002(2)
F004 0.0559(18) 0.099(2) 0.0621(19) 0.0160(18) 0.0154(14) 0.0108(18)
C005 0.046(2) 0.046(3) 0.039(2) -0.003(2) 0.0166(18) -0.010(2)
C006 0.048(3) 0.042(3) 0.045(3) 0.001(2) 0.022(2) -0.001(2)
C007 0.055(3) 0.063(3) 0.034(2) -0.007(2) 0.0150(19) -0.014(3)
C008 0.067(4) 0.063(3) 0.038(3) 0.001(2) 0.022(2) -0.011(3)
C009 0.068(4) 0.065(3) 0.053(3) -0.001(3) 0.004(3) 0.004(3)
N00A 0.061(3) 0.054(3) 0.040(2) 0.002(2) 0.0178(19) -0.012(2)
C00B 0.082(5) 0.068(4) 0.051(3) -0.009(3) 0.024(3) -0.012(3)
O00C 0.103(4) 0.072(2) 0.110(4) -0.005(4) 0.021(3) 0.025(4)
C00D 0.058(3) 0.053(3) 0.049(3) 0.008(3) 0.018(2) 0.008(3)
N00E 0.055(3) 0.063(3) 0.039(2) -0.003(2) 0.0208(18) -0.004(2)
C00F 0.055(3) 0.060(3) 0.042(3) -0.005(2) 0.020(2) -0.010(2)
C00G 0.118(6) 0.062(4) 0.071(4) 0.014(3) 0.044(4) 0.015(4)
C00H 0.050(2) 0.052(2) 0.043(2) -0.004(2) 0.0157(17) -0.007(2)
C00I 0.069(4) 0.095(5) 0.041(3) -0.001(3) 0.021(2) 0.006(3)
C00J 0.048(3) 0.049(3) 0.041(2) -0.001(2) 0.015(2) -0.006(2)
B00K 0.046(3) 0.047(3) 0.044(3) -0.001(2) 0.017(2) 0.001(2)
C00L 0.073(4) 0.049(3) 0.049(3) 0.006(3) 0.022(3) -0.004(3)
C00M 0.075(4) 0.056(3) 0.077(4) -0.006(3) 0.016(3) -0.004(3)
C00N 0.060(3) 0.067(3) 0.069(3) -0.005(3) 0.017(3) -0.006(3)
C00O 0.060(3) 0.058(3) 0.040(3) -0.001(2) 0.021(2) -0.009(3)
C00P 0.055(3) 0.065(3) 0.042(2) -0.001(3) 0.020(2) -0.008(3)
C00Q 0.069(4) 0.081(5) 0.101(6) 0.016(4) 0.026(4) -0.002(4)
C00R 0.068(4) 0.084(5) 0.086(5) -0.014(4) 0.014(4) -0.018(4)
C00S 0.051(3) 0.065(3) 0.054(3) -0.003(2) 0.013(2) -0.004(2)
C00T 0.087(5) 0.091(5) 0.060(4) 0.018(4) 0.036(4) 0.009(4)
C00U 0.072(4) 0.065(3) 0.055(3) -0.002(3) 0.014(2) 0.010(3)
C00V 0.064(3) 0.050(3) 0.047(3) 0.004(2) 0.027(2) 0.007(3)
C00W 0.074(4) 0.064(3) 0.042(3) 0.007(2) 0.023(3) 0.001(3)
C00X 0.109(6) 0.081(5) 0.087(5) 0.017(4) 0.064(5) 0.001(5)
C00Y 0.068(4) 0.102(5) 0.048(3) 0.007(3) 0.021(3) 0.014(4)
C00Z 0.089(5) 0.086(5) 0.082(5) -0.001(4) 0.026(4) -0.009(5)
C010 0.073(4) 0.111(6) 0.073(4) 0.031(4) 0.034(3) -0.002(4)
C011 0.083(5) 0.076(4) 0.067(4) 0.012(3) 0.028(3) 0.012(3)
C012 0.068(4) 0.078(4) 0.062(4) -0.001(3) 0.025(3) -0.009(3)
C013 0.074(4) 0.084(5) 0.111(7) 0.016(5) 0.046(4) -0.008(4)
C014 0.107(7) 0.140(8) 0.100(6) 0.021(6) 0.041(5) 0.065(6)

loop_
_atom_type_symbol
_atom_type_description
_atom_type_scat_dispersion_real
_atom_type_scat_dispersion_imag
_atom_type_scat_source
C C 0.0033 0.0016 'International Tables Vol C Tables 4.2.6.8 and 6.1.1.4'
H H 0.0000 0.0000 'International Tables Vol C Tables 4.2.6.8 and 6.1.1.4'
B B 0.0013 0.0007 'International Tables Vol C Tables 4.2.6.8 and 6.1.1.4'
F F 0.0171 0.0103 'International Tables Vol C Tables 4.2.6.8 and 6.1.1.4'
N N 0.0061 0.0033 'International Tables Vol C Tables 4.2.6.8 and 6.1.1.4'
O O 0.0106 0.0060 'International Tables Vol C Tables 4.2.6.8 and 6.1.1.4'
S S 0.1246 0.1234 'International Tables Vol C Tables 4.2.6.8 and 6.1.1.4'

loop_
_geom_angle_atom_site_label_1
_geom_angle_atom_site_label_2
_geom_angle_atom_site_label_3
_geom_angle
C008 S001 C00V 104.7(3)
C00O S002 C00D 105.0(3)
C007 C005 N00A 108.4(4)
C007 C005 C00J 131.8(5)
N00A C005 C00J 119.8(4)
N00E C006 C00F 109.5(4)
N00E C006 C00J 120.7(5)
C00F C006 C00J 129.8(5)
C005 C007 C008 106.5(5)
C005 C007 C00I 129.4(5)
C008 C007 C00I 124.1(5)
C007 C008 S001 127.1(5)
C00L C008 S001 123.8(5)
C00L C008 C007 108.5(5)
C00S C009 H009 120.5
C00U C009 H009 120.5
C00U C009 C00S 119.1(6)
C005 N00A B00K 125.2(4)
C00L N00A C005 107.9(5)
C00L N00A B00K 126.7(5)
C00D C00B H00B 120.9
C00D C00B C00R 118.2(6)
C00R C00B H00B 120.9
C00U O00C C014 115.9(6)
C00B C00D S002 123.7(5)
C00B C00D C00W 121.0(6)
C00W C00D S002 115.3(5)
C006 N00E B00K 126.3(4)
C00P N00E C006 109.2(5)
C00P N00E B00K 124.5(5)
C006 C00F C00O 104.9(5)
C006 C00F C011 129.8(5)
C00O C00F C011 125.3(5)
H00A C00G H00C 109.5
H00A C00G H00D 109.5
H00C C00G H00D 109.5
C00L C00G H00A 109.5
C00L C00G H00C 109.5
C00L C00G H00D 109.5
C00N C00H C00J 119.4(5)
C00N C00H C00S 118.8(5)
C00S C00H C00J 121.8(5)
C007 C00I H00E 109.5
C007 C00I H00F 109.5
C007 C00I H00G 109.5
H00E C00I H00F 109.5
H00E C00I H00G 109.5
H00F C00I H00G 109.5
C005 C00J C00H 120.6(4)
C006 C00J C005 120.3(5)
C006 C00J C00H 119.0(5)
F003 B00K F004 109.7(5)
F003 B00K N00A 110.1(5)
F003 B00K N00E 110.6(5)
F004 B00K N00A 109.3(5)
F004 B00K N00E 109.4(5)
N00E B00K N00A 107.7(5)
C008 C00L C00G 128.1(6)
N00A C00L C008 108.7(5)
N00A C00L C00G 123.2(6)
C00N C00M H00M 119.9
C00N C00M C00U 120.2(6)
C00U C00M H00M 119.9
C00H C00N C00M 121.5(6)
C00H C00N H00N 119.2
C00M C00N H00N 119.2
C00F C00O S002 125.6(5)
C00P C00O S002 124.2(4)
C00P C00O C00F 109.6(5)
N00E C00P C00O 106.7(5)
N00E C00P C00Y 124.9(5)
C00O C00P C00Y 128.4(5)
C00R C00Q H00Q 120.8
C00R C00Q C010 118.5(7)
C010 C00Q H00Q 120.8
C00B C00R H00R 119.1
C00Q C00R C00B 121.8(7)
C00Q C00R H00R 119.1
C009 C00S H00S 119.7
C00H C00S C009 120.6(5)
C00H C00S H00S 119.7
C00V C00T H00T 120.8
C00X C00T H00T 120.8
C00X C00T C00V 118.3(8)
C009 C00U C00M 119.8(6)
O00C C00U C009 126.0(7)
O00C C00U C00M 114.2(6)
C00T C00V S001 115.5(6)
C012 C00V S001 125.8(4)
C012 C00V C00T 118.7(7)
C00D C00W H00W 120.8
C00D C00W C010 118.4(7)
C010 C00W H00W 120.8
C00T C00X H00X 119.1
C00T C00X C013 121.8(7)
C013 C00X H00X 119.1
C00P C00Y H00H 109.5
C00P C00Y H00I 109.5
C00P C00Y H00J 109.5
H00H C00Y H00I 109.5
H00H C00Y H00J 109.5
H00I C00Y H00J 109.5
C012 C00Z H00Z 119.1
C012 C00Z C013 121.8(9)
C013 C00Z H00Z 119.1
C00Q C010 C00W 122.0(7)
C00Q C010 H010 119.0
C00W C010 H010 119.0
C00F C011 H01A 109.5
C00F C011 H01B 109.5
C00F C011 H01C 109.5
H01A C011 H01B 109.5
H01A C011 H01C 109.5
H01B C011 H01C 109.5
C00V C012 H012 119.3
C00Z C012 C00V 121.3(7)
C00Z C012 H012 119.3
C00X C013 H013 121.0
C00Z C013 C00X 118.0(8)
C00Z C013 H013 121.0
O00C C014 H01D 109.5
O00C C014 H01E 109.5
O00C C014 H01F 109.5
H01D C014 H01E 109.5
H01D C014 H01F 109.5
H01E C014 H01F 109.5

loop_
_geom_bond_atom_site_label_1
_geom_bond_atom_site_label_2
_geom_bond_distance
S001 C008 1.747(6)
S001 C00V 1.758(6)
S002 C00D 1.780(6)
S002 C00O 1.744(5)
F003 B00K 1.362(7)
F004 B00K 1.383(8)
C005 C007 1.394(7)
C005 N00A 1.402(7)
C005 C00J 1.412(7)
C006 N00E 1.377(7)
C006 C00F 1.399(8)
C006 C00J 1.409(7)
C007 C008 1.395(9)
C007 C00I 1.491(9)
C008 C00L 1.389(9)
C009 H009 0.9300
C009 C00S 1.420(8)
C009 C00U 1.367(8)
N00A B00K 1.538(8)
N00A C00L 1.358(8)
C00B H00B 0.9300
C00B C00D 1.355(9)
C00B C00R 1.402(9)
O00C C00U 1.336(8)
O00C C014 1.470(13)
C00D C00W 1.376(8)
N00E B00K 1.514(8)
N00E C00P 1.374(6)
C00F C00O 1.413(8)
C00F C011 1.485(9)
C00G H00A 0.9600
C00G H00C 0.9600
C00G H00D 0.9600
C00G C00L 1.467(10)
C00H C00J 1.515(8)
C00H C00N 1.369(8)
C00H C00S 1.371(7)
C00I H00E 0.9600
C00I H00F 0.9600
C00I H00G 0.9600
C00M H00M 0.9300
C00M C00N 1.369(9)
C00M C00U 1.387(10)
C00N H00N 0.9300
C00O C00P 1.398(8)
C00P C00Y 1.454(9)
C00Q H00Q 0.9300
C00Q C00R 1.344(11)
C00Q C010 1.357(12)
C00R H00R 0.9300
C00S H00S 0.9300
C00T H00T 0.9300
C00T C00V 1.402(9)
C00T C00X 1.384(12)
C00V C012 1.391(10)
C00W H00W 0.9300
C00W C010 1.377(10)
C00X H00X 0.9300
C00X C013 1.398(14)
C00Y H00H 0.9600
C00Y H00I 0.9600
C00Y H00J 0.9600
C00Z H00Z 0.9300
C00Z C012 1.345(10)
C00Z C013 1.361(12)
C010 H010 0.9300
C011 H01A 0.9600
C011 H01B 0.9600
C011 H01C 0.9600
C012 H012 0.9300
C013 H013 0.9300
C014 H01D 0.9600
C014 H01E 0.9600
C014 H01F 0.9600
